data_1568641
loop_
_publ_author_name
'Reichl, Stephan'
'Bal&#xe1;zs, G&#xe1;bor'
'Scheer, Manfred'

_publ_section_title
;
 Novel synthetic route for (parent) phosphetanes, phospholanes,
 phosphinanes and phosphepanes.
;
_journal_issue 14
_journal_name_full 'Chemical science'
_journal_page_first 3834
_journal_page_last 3838
_journal_paper_doi 10.1039/d3sc00580a
_journal_volume 14
_journal_year 2023
_chemical_absolute_configuration ad
_chemical_formula_moiety 'C11 H15 P S'
_chemical_formula_sum 'C11 H15 P S'
_chemical_formula_weight 210.26
_space_group_crystal_system orthorhombic
_space_group_IT_number 33
_space_group_name_Hall 'P 2c -2n'
_space_group_name_H-M_alt 'P n a 21'
_atom_sites_solution_hydrogens geom
_atom_sites_solution_primary dual
_audit_creation_date 2021-12-20
_audit_creation_method
;
Olex2 1.5-alpha
(compiled 2021.12.09 svn.r5202d8cf for OlexSys, GUI svn.r6439)
;
_audit_update_record
;
2022-12-23 deposited with the CCDC.	2023-03-13 downloaded from the CCDC.
;
_cell_angle_alpha 90
_cell_angle_beta 90
_cell_angle_gamma 90
_cell_formula_units_Z 4
_cell_length_a 16.0552(8)
_cell_length_b 10.9392(5)
_cell_length_c 6.2040(3)
_cell_measurement_reflns_used 4491
_cell_measurement_temperature 122.98(10)
_cell_measurement_theta_max 74.3450
_cell_measurement_theta_min 4.8380
_cell_volume 1089.61(9)
_computing_cell_refinement 'CrysAlisPro 1.171.41.83a (Rigaku OD, 2020)'
_computing_data_collection 'CrysAlisPro 1.171.41.83a (Rigaku OD, 2020)'
_computing_data_reduction 'CrysAlisPro 1.171.41.83a (Rigaku OD, 2020)'
_computing_molecular_graphics 'Olex2 1.5-alpha (Dolomanov et al., 2009)'
_computing_publication_material 'Olex2 1.5-alpha (Dolomanov et al., 2009)'
_computing_structure_refinement 'SHELXL 2018/3 (Sheldrick, 2015)'
_computing_structure_solution 'SHELXT 2018/2 (Sheldrick, 2018)'
_diffrn_ambient_environment N~2~
_diffrn_ambient_temperature 122.98(10)
_diffrn_detector 'Hybrid Pixel Array Detector'
_diffrn_detector_area_resol_mean 10.0000
_diffrn_detector_type 'HyPix-Arc 150'
_diffrn_measured_fraction_theta_full 0.998
_diffrn_measured_fraction_theta_max 0.994
_diffrn_measurement_details
;
List of Runs (angles in degrees, time in seconds):

  # Type    Start    End  Width  t~exp~   \w     \q     \k     \f   Frames
#--------------------------------------------------------------------------
  1  \w     54.00 105.00   0.25    2.50    --   64.62-160.00  35.00  204
  2  \w     53.00  89.00   0.25    2.50    --   64.62 160.00  67.00  144
  3  \w    -97.00 -72.00   0.25    2.50    --  -66.78 160.00  67.00  100
  4  \w    -98.00 -73.00   0.25    2.50    --  -66.78-160.00  35.00  100
  5  \w    -90.00 -58.00   0.25    2.50    --  -67.46 118.00 -85.00  128
  6  \w     55.00  80.00   0.25    2.50    --   73.00-160.00  35.00  100
  7  \w     59.00  86.00   0.25    2.50    --   76.41-118.00-171.00  108
  8  \w     56.00  81.00   0.25    2.50    --   76.41 160.00  67.00  100
  9  \w    -86.00 -25.00   0.25    2.50    --  -66.78 125.00-180.00  244
 10  \w   -110.00 -40.00   0.25    2.50    --  -66.78 -15.00-150.00  280
 11  \w   -110.00 -49.00   0.25    2.50    --  -67.46 -15.00 150.00  244
 12  \w     41.00 103.00   0.25    2.50    --   76.41-125.00 -60.00  248
 13  \w     67.00  94.00   0.25    2.50    --   76.41-125.00  60.00  108
 14  \w     48.00 107.00   0.25    2.50    --   76.41  15.00   0.00  236
 15  \w     57.00 101.00   0.25    2.50    --   76.41-125.00 -90.00  176
 16  \w     53.00  86.00   0.25    2.50    --   76.41-125.00-150.00  132
 17  \w     42.00 102.00   0.25    2.50    --   76.41-125.00 -30.00  240
 18  \w     36.00  61.00   0.25    2.50    --   76.41-125.00  60.00  100
 19  \w     57.00 103.00   0.25    2.50    --   76.41-125.00-120.00  184
 20  \w     61.00  86.00   0.25    2.50    --   76.41  15.00-120.00  100
 21  \w     87.00 114.00   0.25    2.50    --   76.41  15.00-120.00  108
 22  \w     49.00 117.00   0.25    2.50    --   76.41  15.00  90.00  272
 23  \w     45.00  88.00   0.25    2.50    --   76.41-125.00  90.00  172
;
_diffrn_measurement_device 'four-circle diffractometer'
_diffrn_measurement_device_type 'XtaLAB Synergy R, DW system, HyPix-Arc 150'
_diffrn_measurement_method '\w scans'
_diffrn_orient_matrix_type 'CrysAlisPro convention (1999,Acta A55,543-557)'
_diffrn_orient_matrix_UB_11 -0.0586998000
_diffrn_orient_matrix_UB_12 0.1111366000
_diffrn_orient_matrix_UB_13 -0.0146290000
_diffrn_orient_matrix_UB_21 -0.0750341000
_diffrn_orient_matrix_UB_22 -0.0864175000
_diffrn_orient_matrix_UB_23 -0.0273567000
_diffrn_orient_matrix_UB_31 -0.0118166000
_diffrn_orient_matrix_UB_32 -0.0029056000
_diffrn_orient_matrix_UB_33 0.2462906000
_diffrn_radiation_monochromator mirror
_diffrn_radiation_probe x-ray
_diffrn_radiation_type 'Cu K\a'
_diffrn_radiation_wavelength 1.54184
_diffrn_reflns_av_R_equivalents 0.0444
_diffrn_reflns_av_unetI/netI 0.0342
_diffrn_reflns_Laue_measured_fraction_full 0.998
_diffrn_reflns_Laue_measured_fraction_max 0.994
_diffrn_reflns_limit_h_max 20
_diffrn_reflns_limit_h_min -19
_diffrn_reflns_limit_k_max 13
_diffrn_reflns_limit_k_min -13
_diffrn_reflns_limit_l_max 7
_diffrn_reflns_limit_l_min -4
_diffrn_reflns_number 8454
_diffrn_reflns_point_group_measured_fraction_full 0.835
_diffrn_reflns_point_group_measured_fraction_max 0.812
_diffrn_reflns_theta_full 67.684
_diffrn_reflns_theta_max 74.471
_diffrn_reflns_theta_min 4.892
_diffrn_source 'Rotating-anode X-ray tube'
_diffrn_source_type 'Rigaku (Cu) X-ray Source'
_exptl_absorpt_coefficient_mu 3.615
_exptl_absorpt_correction_T_max 1.000
_exptl_absorpt_correction_T_min 0.671
_exptl_absorpt_correction_type gaussian
_exptl_absorpt_process_details
;
CrysAlisPro 1.171.41.83a (Rigaku Oxford Diffraction, 2020)
Numerical absorption correction based on gaussian integration over
a multifaceted crystal model
Empirical absorption correction using spherical harmonics,
implemented in SCALE3 ABSPACK scaling algorithm.
;
_exptl_crystal_colour colourless
_exptl_crystal_colour_primary colourless
_exptl_crystal_density_diffrn 1.282
_exptl_crystal_description needle
_exptl_crystal_F_000 448
_exptl_crystal_size_max 0.22
_exptl_crystal_size_mid 0.04
_exptl_crystal_size_min 0.03
_refine_diff_density_max 0.535
_refine_diff_density_min -0.465
_refine_diff_density_rms 0.072
_refine_ls_abs_structure_details
;
 Classical Flack method preferred over Parsons because s.u. lower.
;
_refine_ls_abs_structure_Flack -0.04(5)
_refine_ls_extinction_method none
_refine_ls_goodness_of_fit_ref 1.108
_refine_ls_hydrogen_treatment constr
_refine_ls_matrix_type full
_refine_ls_number_parameters 118
_refine_ls_number_reflns 1811
_refine_ls_number_restraints 1
_refine_ls_restrained_S_all 1.107
_refine_ls_R_factor_all 0.0539
_refine_ls_R_factor_gt 0.0514
_refine_ls_shift/su_max 0.000
_refine_ls_shift/su_mean 0.000
_refine_ls_structure_factor_coef Fsqd
_refine_ls_weighting_details 'w=1/[\s^2^(Fo^2^)+(0.1016P)^2^+0.3581P] where P=(Fo^2^+2Fc^2^)/3'
_refine_ls_weighting_scheme calc
_refine_ls_wR_factor_gt 0.1439
_refine_ls_wR_factor_ref 0.1467
_reflns_Friedel_coverage 0.489
_reflns_Friedel_fraction_full 0.636
_reflns_Friedel_fraction_max 0.591
_reflns_number_gt 1706
_reflns_number_total 1811
_reflns_threshold_expression 'I > 2\s(I)'
_cod_data_source_file d3sc00580a2.cif
_cod_data_source_block 913_abs_gaus_nichtzentro
_cod_depositor_comments 'Adding full bibliography for 1568634--1568643.cif.'
_cod_database_code 1568641
_shelx_shelxl_version_number 2018/3
_chemical_oxdiff_formula C11H15PS
_shelx_space_group_comment
;
The symmetry employed for this shelxl refinement is uniquely defined
by the following loop, which should always be used as a source of
symmetry information in preference to the above space-group names.
They are only intended as comments.
;
_shelx_estimated_absorpt_t_max 0.899
_shelx_estimated_absorpt_t_min 0.503
_olex2_refinement_description
;
1. Fixed Uiso
 At 1.2 times of:
  All C(H) groups, All C(H,H) groups
2.a Secondary CH2 refined with riding coordinates:
 C8(H8A,H8B), C11(H11A,H11B), C1(H1A,H1B), C10(H10A,H10B), C9(H9A,H9B)
2.b Aromatic/amide H refined with riding coordinates:
 C3(H3), C4(H4), C7(H7), C6(H6), C5(H5)
;
_olex2_submission_special_instructions 'No special instructions were received'
_oxdiff_exptl_absorpt_empirical_details
;
Empirical correction (ABSPACK) includes:
- Absorption correction using spherical harmonics
- Frame scaling
;
_oxdiff_exptl_absorpt_empirical_full_max 2.170
_oxdiff_exptl_absorpt_empirical_full_min 0.539

loop_
_space_group_symop_operation_xyz
'x, y, z'
'-x, -y, z+1/2'
'x+1/2, -y+1/2, z'
'-x+1/2, y+1/2, z+1/2'

loop_
_atom_site_label
_atom_site_type_symbol
_atom_site_fract_x
_atom_site_fract_y
_atom_site_fract_z
_atom_site_U_iso_or_equiv
_atom_site_adp_type
_atom_site_occupancy
_atom_site_site_symmetry_order
_atom_site_calc_flag
_atom_site_refinement_flags_posn
_atom_site_refinement_flags_adp
_atom_site_refinement_flags_occupancy
_atom_site_disorder_assembly
_atom_site_disorder_group
P1 P 0.23338(7) 0.52053(10) 0.5443(2) 0.0246(3) Uani 1 1 d . . . . .
S1 S 0.29157(8) 0.66315(10) 0.6603(3) 0.0342(4) Uani 1 1 d . . . . .
C2 C 0.3651(3) 0.3590(4) 0.6328(9) 0.0269(10) Uani 1 1 d . . . . .
C3 C 0.4029(3) 0.3099(4) 0.4508(9) 0.0314(11) Uani 1 1 d . . . . .
H3 H 0.369651 0.285183 0.331971 0.038 Uiso 1 1 calc R U . . .
C4 C 0.4885(4) 0.2968(5) 0.4410(10) 0.0381(12) Uani 1 1 d . . . . .
H4 H 0.513822 0.263955 0.315243 0.046 Uiso 1 1 calc R U . . .
C8 C 0.1205(3) 0.5165(4) 0.5855(9) 0.0304(12) Uani 1 1 d . . . . .
H8A H 0.102673 0.435265 0.638778 0.036 Uiso 1 1 calc R U . . .
H8B H 0.103093 0.579501 0.690771 0.036 Uiso 1 1 calc R U . . .
C11 C 0.2283(4) 0.5121(5) 0.2519(10) 0.0342(12) Uani 1 1 d . . . . .
H11A H 0.243577 0.591598 0.186700 0.041 Uiso 1 1 calc R U . . .
H11B H 0.266803 0.448596 0.196865 0.041 Uiso 1 1 calc R U . . .
C7 C 0.4147(3) 0.3945(4) 0.8054(9) 0.0332(11) Uani 1 1 d . . . . .
H7 H 0.389607 0.428881 0.930213 0.040 Uiso 1 1 calc R U . . .
C1 C 0.2716(3) 0.3738(4) 0.6438(10) 0.0291(10) Uani 1 1 d . . . . .
H1A H 0.253680 0.363801 0.795409 0.035 Uiso 1 1 calc R U . . .
H1B H 0.245413 0.307577 0.558681 0.035 Uiso 1 1 calc R U . . .
C6 C 0.5011(3) 0.3801(5) 0.7968(10) 0.0370(12) Uani 1 1 d . . . . .
H6 H 0.534626 0.403760 0.915897 0.044 Uiso 1 1 calc R U . . .
C10 C 0.1386(4) 0.4795(5) 0.1990(9) 0.0407(14) Uani 1 1 d . . . . .
H10A H 0.124539 0.506982 0.051352 0.049 Uiso 1 1 calc R U . . .
H10B H 0.130627 0.389823 0.206656 0.049 Uiso 1 1 calc R U . . .
C5 C 0.5373(3) 0.3315(4) 0.6151(11) 0.0397(14) Uani 1 1 d . . . . .
H5 H 0.596059 0.321716 0.608698 0.048 Uiso 1 1 calc R U . . .
C9 C 0.0831(3) 0.5426(5) 0.3617(10) 0.0363(12) Uani 1 1 d . . . . .
H9A H 0.025557 0.510335 0.352743 0.044 Uiso 1 1 calc R U . . .
H9B H 0.081554 0.631754 0.334137 0.044 Uiso 1 1 calc R U . . .

loop_
_atom_site_aniso_label
_atom_site_aniso_U_11
_atom_site_aniso_U_22
_atom_site_aniso_U_33
_atom_site_aniso_U_23
_atom_site_aniso_U_13
_atom_site_aniso_U_12
P1 0.0306(6) 0.0247(5) 0.0183(6) -0.0010(6) 0.0008(5) -0.0004(4)
S1 0.0378(6) 0.0272(6) 0.0374(7) -0.0066(6) -0.0035(6) -0.0021(5)
C2 0.035(2) 0.0218(17) 0.024(2) 0.0035(19) 0.000(2) 0.0003(17)
C3 0.038(3) 0.028(2) 0.028(3) -0.002(2) 0.001(2) 0.0026(19)
C4 0.042(3) 0.032(2) 0.040(3) -0.003(2) 0.009(3) 0.004(2)
C8 0.034(2) 0.030(2) 0.027(3) 0.0000(19) -0.001(2) -0.0016(19)
C11 0.048(3) 0.030(2) 0.024(3) -0.001(2) 0.005(2) 0.000(2)
C7 0.042(3) 0.029(2) 0.028(3) 0.001(2) -0.001(2) -0.001(2)
C1 0.038(3) 0.028(2) 0.022(2) 0.002(2) 0.000(2) 0.0006(18)
C6 0.036(3) 0.032(3) 0.043(3) 0.000(2) -0.011(3) 0.001(2)
C10 0.053(4) 0.046(3) 0.022(3) -0.005(2) -0.012(3) 0.003(2)
C5 0.032(2) 0.030(2) 0.057(4) 0.005(2) 0.002(2) 0.000(2)
C9 0.039(3) 0.037(2) 0.033(3) 0.005(2) -0.011(2) 0.004(2)

loop_
_atom_type_symbol
_atom_type_description
_atom_type_scat_dispersion_real
_atom_type_scat_dispersion_imag
_atom_type_scat_source
C C 0.0181 0.0091 'International Tables Vol C Tables 4.2.6.8 and 6.1.1.4'
H H 0.0000 0.0000 'International Tables Vol C Tables 4.2.6.8 and 6.1.1.4'
P P 0.2955 0.4335 'International Tables Vol C Tables 4.2.6.8 and 6.1.1.4'
S S 0.3331 0.5567 'International Tables Vol C Tables 4.2.6.8 and 6.1.1.4'

loop_
_exptl_crystal_face_index_h
_exptl_crystal_face_index_k
_exptl_crystal_face_index_l
_exptl_crystal_face_perp_dist
-1 1 4 0.0721
3 7 0 0.0181
-3 -7 0 0.0190
-10 3 0 0.0153
10 -3 0 0.0118
-4 -5 -2 0.0726
10 0 0 0.0136

loop_
_geom_angle_atom_site_label_1
_geom_angle_atom_site_label_2
_geom_angle_atom_site_label_3
_geom_angle
_geom_angle_site_symmetry_1
_geom_angle_site_symmetry_3
_geom_angle_publ_flag
C8 P1 S1 116.16(17) . . ?
C11 P1 S1 115.39(19) . . ?
C11 P1 C8 95.4(3) . . ?
C11 P1 C1 107.9(3) . . ?
C1 P1 S1 114.61(17) . . ?
C1 P1 C8 105.3(2) . . ?
C3 C2 C1 120.8(5) . . ?
C7 C2 C3 118.9(5) . . ?
C7 C2 C1 120.3(5) . . ?
C2 C3 H3 119.6 . . ?
C4 C3 C2 120.7(5) . . ?
C4 C3 H3 119.6 . . ?
C3 C4 H4 120.1 . . ?
C3 C4 C5 119.9(5) . . ?
C5 C4 H4 120.1 . . ?
P1 C8 H8A 110.8 . . ?
P1 C8 H8B 110.8 . . ?
H8A C8 H8B 108.9 . . ?
C9 C8 P1 104.8(4) . . ?
C9 C8 H8A 110.8 . . ?
C9 C8 H8B 110.8 . . ?
P1 C11 H11A 110.6 . . ?
P1 C11 H11B 110.6 . . ?
H11A C11 H11B 108.7 . . ?
C10 C11 P1 105.6(4) . . ?
C10 C11 H11A 110.6 . . ?
C10 C11 H11B 110.6 . . ?
C2 C7 H7 119.7 . . ?
C2 C7 C6 120.5(5) . . ?
C6 C7 H7 119.7 . . ?
P1 C1 H1A 108.7 . . ?
P1 C1 H1B 108.7 . . ?
C2 C1 P1 114.4(3) . . ?
C2 C1 H1A 108.7 . . ?
C2 C1 H1B 108.7 . . ?
H1A C1 H1B 107.6 . . ?
C7 C6 H6 120.2 . . ?
C5 C6 C7 119.6(5) . . ?
C5 C6 H6 120.2 . . ?
C11 C10 H10A 110.1 . . ?
C11 C10 H10B 110.1 . . ?
H10A C10 H10B 108.4 . . ?
C9 C10 C11 107.9(5) . . ?
C9 C10 H10A 110.1 . . ?
C9 C10 H10B 110.1 . . ?
C4 C5 H5 119.8 . . ?
C6 C5 C4 120.3(5) . . ?
C6 C5 H5 119.8 . . ?
C8 C9 H9A 110.4 . . ?
C8 C9 H9B 110.4 . . ?
C10 C9 C8 106.6(4) . . ?
C10 C9 H9A 110.4 . . ?
C10 C9 H9B 110.4 . . ?
H9A C9 H9B 108.6 . . ?

loop_
_geom_bond_atom_site_label_1
_geom_bond_atom_site_label_2
_geom_bond_distance
_geom_bond_site_symmetry_2
_geom_bond_publ_flag
P1 S1 1.9557(16) . ?
P1 C8 1.831(5) . ?
P1 C11 1.818(7) . ?
P1 C1 1.826(5) . ?
C2 C3 1.390(7) . ?
C2 C7 1.390(7) . ?
C2 C1 1.511(7) . ?
C3 H3 0.9500 . ?
C3 C4 1.383(8) . ?
C4 H4 0.9500 . ?
C4 C5 1.388(8) . ?
C8 H8A 0.9900 . ?
C8 H8B 0.9900 . ?
C8 C9 1.540(8) . ?
C11 H11A 0.9900 . ?
C11 H11B 0.9900 . ?
C11 C10 1.521(9) . ?
C7 H7 0.9500 . ?
C7 C6 1.397(8) . ?
C1 H1A 0.9900 . ?
C1 H1B 0.9900 . ?
C6 H6 0.9500 . ?
C6 C5 1.376(8) . ?
C10 H10A 0.9900 . ?
C10 H10B 0.9900 . ?
C10 C9 1.514(8) . ?
C5 H5 0.9500 . ?
C9 H9A 0.9900 . ?
C9 H9B 0.9900 . ?

loop_
_geom_torsion_atom_site_label_1
_geom_torsion_atom_site_label_2
_geom_torsion_atom_site_label_3
_geom_torsion_atom_site_label_4
_geom_torsion
_geom_torsion_site_symmetry_1
_geom_torsion_site_symmetry_2
_geom_torsion_site_symmetry_3
_geom_torsion_site_symmetry_4
_geom_torsion_publ_flag
P1 C8 C9 C10 37.1(5) . . . . ?
P1 C11 C10 C9 35.6(5) . . . . ?
S1 P1 C8 C9 107.2(3) . . . . ?
S1 P1 C11 C10 -134.0(3) . . . . ?
S1 P1 C1 C2 -48.9(5) . . . . ?
C2 C3 C4 C5 0.7(8) . . . . ?
C2 C7 C6 C5 0.7(8) . . . . ?
C3 C2 C7 C6 -0.6(7) . . . . ?
C3 C2 C1 P1 -90.0(5) . . . . ?
C3 C4 C5 C6 -0.6(8) . . . . ?
C8 P1 C11 C10 -11.6(4) . . . . ?
C8 P1 C1 C2 -177.8(4) . . . . ?
C11 P1 C8 C9 -14.5(4) . . . . ?
C11 P1 C1 C2 81.2(4) . . . . ?
C11 C10 C9 C8 -48.1(6) . . . . ?
C7 C2 C3 C4 -0.1(7) . . . . ?
C7 C2 C1 P1 89.9(5) . . . . ?
C7 C6 C5 C4 -0.1(7) . . . . ?
C1 P1 C8 C9 -124.8(3) . . . . ?
C1 P1 C11 C10 96.4(4) . . . . ?
C1 C2 C3 C4 179.8(4) . . . . ?
C1 C2 C7 C6 179.5(4) . . . . ?

loop_
_exptl_oxdiff_crystal_face_indexfrac_h
_exptl_oxdiff_crystal_face_indexfrac_k
_exptl_oxdiff_crystal_face_indexfrac_l
_exptl_oxdiff_crystal_face_x
_exptl_oxdiff_crystal_face_y
_exptl_oxdiff_crystal_face_z
-0.7356 1.1032 3.9689 0.1077 -0.1487 0.9830
3.2161 6.7460 -0.2074 0.5640 -0.8186 -0.1087
-3.2114 -6.7487 0.1886 -0.5643 0.8190 0.1040
-9.5406 2.8215 -0.2236 0.8769 0.4782 0.0495
9.5763 -2.7792 -0.1535 -0.8688 -0.4742 -0.1429
-3.6813 -5.2370 -2.3174 -0.3320 0.7922 -0.5120
10.4164 0.0809 0.0013 -0.6025 -0.7886 -0.1230
